data_4503614
loop_
_publ_author_name
'Yue, Yan-Feng'
'Gao, En-Qing'
'Fang, Chen-Jie'
'Zheng, Tao'
'Liang, Jue'
'Yan, Chun-Hua'

_publ_section_title
;
 Three Azido-Bridged Mn(II) Complexes Based on Open-Chain Diazine
 Schiff-base Ligands: Crystal Structures and Magnetic Properties
;
_journal_issue 9
_journal_name_full 'Crystal Growth &amp; Design'
_journal_page_first 3295
_journal_paper_doi 10.1021/cg800138x
_journal_volume 8
_journal_year 2008
_chemical_formula_sum 'C26 H24 Mn2 N20'
_chemical_formula_weight 726.48
_chemical_name_systematic
; 
 ? 
;
_space_group_IT_number 2
_symmetry_cell_setting triclinic
_symmetry_space_group_name_Hall '-P 1'
_symmetry_space_group_name_H-M 'P -1'
_atom_sites_solution_hydrogens geom
_atom_sites_solution_primary direct
_atom_sites_solution_secondary difmap
_audit_creation_method SHELXL-97
_cell_angle_alpha 72.4397(18)
_cell_angle_beta 87.4181(16)
_cell_angle_gamma 86.092(2)
_cell_formula_units_Z 2
_cell_length_a 7.3959(3)
_cell_length_b 11.6846(5)
_cell_length_c 19.2198(9)
_cell_measurement_reflns_used 12975
_cell_measurement_temperature 293(2)
_cell_measurement_theta_max 25.028
_cell_measurement_theta_min 3.395
_cell_volume 1579.33(12)
_computing_cell_refinement 'HKL Scalepack (Otwinowski & Minor, 1997)'
_computing_data_collection 'KappaCCD (Nonius B. V., 1998)'
_computing_data_reduction 'HKL Denzo (Otwinowski & Minor, 1997) & maXus (Mackay et al., 1998)'
_computing_molecular_graphics 'Bruker SHELXTL V5.1 (Sheldrick, 1998)'
_computing_publication_material 'SHELXL-97 (Sheldrick, 1997)'
_computing_structure_refinement 'SHELXL-97 (Sheldrick, 1997)'
_computing_structure_solution 'SHELXS-97 (Sheldrick, 1997)'
_diffrn_ambient_temperature 293(2)
_diffrn_detector_area_resol_mean 0.76
_diffrn_measured_fraction_theta_full 0.990
_diffrn_measured_fraction_theta_max 0.990
_diffrn_measurement_device_type 'NONIUS KappaCCD Diffractometer'
_diffrn_measurement_method CCD
_diffrn_radiation_monochromator graphite
_diffrn_radiation_source 'fine-focus sealed tube'
_diffrn_radiation_type MoK\a
_diffrn_radiation_wavelength 0.71073
_diffrn_reflns_av_R_equivalents 0.0614
_diffrn_reflns_av_sigmaI/netI 0.0873
_diffrn_reflns_limit_h_max 8
_diffrn_reflns_limit_h_min -8
_diffrn_reflns_limit_k_max 13
_diffrn_reflns_limit_k_min -13
_diffrn_reflns_limit_l_max 22
_diffrn_reflns_limit_l_min -22
_diffrn_reflns_number 18301
_diffrn_reflns_theta_full 25.08
_diffrn_reflns_theta_max 25.08
_diffrn_reflns_theta_min 3.40
_exptl_absorpt_coefficient_mu 0.854
_exptl_absorpt_correction_T_max 0.906
_exptl_absorpt_correction_T_min 0.851
_exptl_absorpt_correction_type empirical
_exptl_absorpt_process_details '(Blessing, 1995, 1997)'
_exptl_crystal_colour orange
_exptl_crystal_density_diffrn 1.528
_exptl_crystal_density_method 'not measured'
_exptl_crystal_description block
_exptl_crystal_F_000 740
_exptl_crystal_size_max 0.3
_exptl_crystal_size_mid 0.25
_exptl_crystal_size_min 0.12
_refine_diff_density_max 0.245
_refine_diff_density_min -0.326
_refine_diff_density_rms 0.053
_refine_ls_extinction_method none
_refine_ls_goodness_of_fit_ref 0.875
_refine_ls_hydrogen_treatment constr
_refine_ls_matrix_type full
_refine_ls_number_parameters 433
_refine_ls_number_reflns 5533
_refine_ls_number_restraints 0
_refine_ls_restrained_S_all 0.875
_refine_ls_R_factor_all 0.0987
_refine_ls_R_factor_gt 0.0376
_refine_ls_shift/su_max 0.000
_refine_ls_shift/su_mean 0.000
_refine_ls_structure_factor_coef Fsqd
_refine_ls_weighting_details 'calc w=1/[\s^2^(Fo^2^)+(0.0322P)^2^+0.0000P] where P=(Fo^2^+2Fc^2^)/3'
_refine_ls_weighting_scheme calc
_refine_ls_wR_factor_gt 0.0737
_refine_ls_wR_factor_ref 0.0852
_reflns_number_gt 2962
_reflns_number_total 5533
_reflns_threshold_expression >2sigma(I)
_cod_data_source_file cg800138x-file001.cif
_cod_data_source_block 3
_cod_original_sg_symbol_H-M P-1
_cod_database_code 4503614

loop_
_symmetry_equiv_pos_as_xyz
'x, y, z'
'-x, -y, -z'

loop_
_atom_site_label
_atom_site_type_symbol
_atom_site_fract_x
_atom_site_fract_y
_atom_site_fract_z
_atom_site_U_iso_or_equiv
_atom_site_adp_type
_atom_site_occupancy
_atom_site_symmetry_multiplicity
_atom_site_calc_flag
_atom_site_refinement_flags
Mn1 Mn -0.39143(6) 0.00513(4) 0.18931(2) 0.04212(16) Uani 1 1 d .
Mn2 Mn -0.06370(6) -0.01470(4) 0.31388(2) 0.04286(17) Uani 1 1 d .
C1 C -0.5344(4) 0.2583(3) 0.08002(19) 0.0563(9) Uani 1 1 d .
H1A H -0.5877 0.2691 0.1225 0.068 Uiso 1 1 calc R
C2 C -0.5524(5) 0.3515(3) 0.0163(2) 0.0683(11) Uani 1 1 d .
H2A H -0.6191 0.4223 0.0155 0.082 Uiso 1 1 calc R
C3 C -0.4697(5) 0.3370(3) -0.0456(2) 0.0782(12) Uani 1 1 d .
H3A H -0.4769 0.3987 -0.0895 0.094 Uiso 1 1 calc R
C4 C -0.3749(5) 0.2294(3) -0.04243(19) 0.0612(10) Uani 1 1 d .
H4A H -0.3166 0.2181 -0.0839 0.073 Uiso 1 1 calc R
C5 C -0.3681(4) 0.1398(3) 0.02256(18) 0.0395(8) Uani 1 1 d .
C6 C -0.2775(4) 0.0189(3) 0.03076(17) 0.0388(8) Uani 1 1 d .
C7 C -0.1208(4) -0.2319(3) 0.15623(19) 0.0519(9) Uani 1 1 d .
H7A H -0.1319 -0.2044 0.1970 0.062 Uiso 1 1 calc R
C8 C -0.0398(4) -0.3534(3) 0.16384(19) 0.0520(9) Uani 1 1 d .
C9 C -0.0400(4) -0.4040(3) 0.1070(2) 0.0626(10) Uani 1 1 d .
H9A H -0.0864 -0.3591 0.0621 0.075 Uiso 1 1 calc R
C10 C 0.0282(5) -0.5203(3) 0.1166(2) 0.0747(12) Uani 1 1 d .
H10A H 0.0262 -0.5533 0.0783 0.090 Uiso 1 1 calc R
C11 C 0.0979(5) -0.5869(3) 0.1811(2) 0.0776(12) Uani 1 1 d .
H11A H 0.1385 -0.6665 0.1878 0.093 Uiso 1 1 calc R
C12 C 0.1087(6) -0.5364(4) 0.2369(2) 0.0884(14) Uani 1 1 d .
H12A H 0.1638 -0.5802 0.2802 0.106 Uiso 1 1 calc R
C13 C 0.0371(5) -0.4203(3) 0.2284(2) 0.0801(13) Uani 1 1 d .
H13A H 0.0412 -0.3874 0.2667 0.096 Uiso 1 1 calc R
C14 C 0.0734(4) -0.2663(3) 0.4292(2) 0.0567(9) Uani 1 1 d .
H14A H 0.1356 -0.2783 0.3886 0.068 Uiso 1 1 calc R
C15 C 0.0826(5) -0.3571(3) 0.4939(2) 0.0673(11) Uani 1 1 d .
H15A H 0.1512 -0.4282 0.4972 0.081 Uiso 1 1 calc R
C16 C -0.0108(5) -0.3410(3) 0.5533(2) 0.0763(12) Uani 1 1 d .
H16A H -0.0081 -0.4013 0.5978 0.092 Uiso 1 1 calc R
C17 C -0.1105(5) -0.2328(3) 0.5461(2) 0.0633(10) Uani 1 1 d .
H17A H -0.1766 -0.2198 0.5856 0.076 Uiso 1 1 calc R
C18 C -0.1095(4) -0.1455(3) 0.47979(18) 0.0400(8) Uani 1 1 d .
C19 C -0.2071(4) -0.0263(3) 0.46849(18) 0.0405(8) Uani 1 1 d .
C20 C -0.3127(4) 0.2345(3) 0.33833(18) 0.0501(9) Uani 1 1 d .
H20A H -0.2690 0.2142 0.2972 0.060 Uiso 1 1 calc R
C21 C -0.3935(4) 0.3559(3) 0.33075(19) 0.0498(9) Uani 1 1 d .
C22 C -0.3913(5) 0.4418(3) 0.2634(2) 0.0782(12) Uani 1 1 d .
H22A H -0.3454 0.4211 0.2226 0.094 Uiso 1 1 calc R
C23 C -0.4575(5) 0.5594(4) 0.2559(2) 0.0873(13) Uani 1 1 d .
H23A H -0.4545 0.6171 0.2104 0.105 Uiso 1 1 calc R
C24 C -0.5268(5) 0.5899(4) 0.3154(3) 0.0790(13) Uani 1 1 d .
H24A H -0.5738 0.6678 0.3105 0.095 Uiso 1 1 calc R
C25 C -0.5264(5) 0.5057(4) 0.3814(2) 0.0839(13) Uani 1 1 d .
H25A H -0.5712 0.5272 0.4220 0.101 Uiso 1 1 calc R
C26 C -0.4612(5) 0.3886(3) 0.3904(2) 0.0675(11) Uani 1 1 d .
H26A H -0.4630 0.3322 0.4364 0.081 Uiso 1 1 calc R
N1 N -0.0201(3) -0.1618(2) 0.42134(14) 0.0426(7) Uani 1 1 d .
N2 N -0.2133(3) 0.0463(2) 0.40171(14) 0.0419(7) Uani 1 1 d .
N3 N -0.3024(3) 0.1580(2) 0.40016(15) 0.0472(7) Uani 1 1 d .
N4 N -0.2826(3) 0.0015(2) 0.52627(14) 0.0501(7) Uani 1 1 d .
H4B H -0.3392 0.0703 0.5206 0.060 Uiso 1 1 calc R
H4C H -0.2746 -0.0495 0.5691 0.060 Uiso 1 1 calc R
N5 N 0.1614(3) 0.1007(2) 0.31698(15) 0.0508(8) Uani 1 1 d .
N6 N 0.2950(4) 0.1063(2) 0.28015(15) 0.0399(7) Uani 1 1 d .
N7 N 0.4271(4) 0.1161(3) 0.24399(17) 0.0615(8) Uani 1 1 d .
N8 N -0.1479(3) 0.0979(2) 0.20485(15) 0.0479(7) Uani 1 1 d .
N9 N -0.0550(4) 0.1451(3) 0.15223(17) 0.0455(7) Uani 1 1 d .
N10 N 0.0301(4) 0.1912(3) 0.10108(18) 0.0691(9) Uani 1 1 d .
N11 N -0.3052(3) -0.1111(2) 0.29696(15) 0.0475(7) Uani 1 1 d .
N12 N -0.4035(4) -0.1501(2) 0.34977(17) 0.0471(7) Uani 1 1 d .
N13 N -0.4927(4) -0.1884(3) 0.40135(18) 0.0728(10) Uani 1 1 d .
N14 N -0.6236(3) -0.1036(2) 0.18312(14) 0.0505(7) Uani 1 1 d .
N15 N -0.7489(4) -0.1140(2) 0.22467(15) 0.0407(7) Uani 1 1 d .
N16 N -0.8734(3) -0.1285(3) 0.26511(17) 0.0577(8) Uani 1 1 d .
N17 N -0.4454(3) 0.1540(2) 0.08440(14) 0.0441(7) Uani 1 1 d .
N18 N -0.2540(3) -0.0520(2) 0.09678(14) 0.0412(6) Uani 1 1 d .
N19 N -0.1753(3) -0.1643(2) 0.09569(14) 0.0468(7) Uani 1 1 d .
N20 N -0.2263(3) -0.0088(2) -0.02933(14) 0.0514(7) Uani 1 1 d .
H20B H -0.1734 -0.0779 -0.0263 0.062 Uiso 1 1 calc R
H20C H -0.2460 0.0423 -0.0714 0.062 Uiso 1 1 calc R

loop_
_atom_site_aniso_label
_atom_site_aniso_U_11
_atom_site_aniso_U_22
_atom_site_aniso_U_33
_atom_site_aniso_U_23
_atom_site_aniso_U_13
_atom_site_aniso_U_12
Mn1 0.0440(3) 0.0513(4) 0.0329(3) -0.0162(3) 0.0055(2) -0.0034(2)
Mn2 0.0442(3) 0.0528(4) 0.0334(3) -0.0162(3) 0.0060(2) -0.0046(2)
C1 0.063(2) 0.053(2) 0.052(3) -0.018(2) 0.0085(18) 0.0030(18)
C2 0.085(3) 0.048(3) 0.068(3) -0.016(2) -0.004(2) 0.011(2)
C3 0.126(3) 0.051(3) 0.051(3) -0.006(2) -0.005(2) 0.004(2)
C4 0.094(3) 0.047(2) 0.039(2) -0.010(2) 0.006(2) -0.002(2)
C5 0.0413(17) 0.043(2) 0.035(2) -0.0128(18) 0.0019(15) -0.0096(15)
C6 0.0358(16) 0.050(2) 0.035(2) -0.0187(18) 0.0038(15) -0.0080(15)
C7 0.063(2) 0.054(2) 0.044(2) -0.022(2) -0.0002(17) -0.0021(18)
C8 0.055(2) 0.046(2) 0.056(3) -0.018(2) -0.0076(18) 0.0046(16)
C9 0.074(2) 0.061(3) 0.054(3) -0.022(2) -0.0055(19) 0.0107(19)
C10 0.096(3) 0.063(3) 0.070(3) -0.032(2) -0.005(2) 0.020(2)
C11 0.085(3) 0.054(3) 0.088(3) -0.018(3) 0.003(2) 0.020(2)
C12 0.127(4) 0.065(3) 0.068(3) -0.015(3) -0.021(3) 0.024(3)
C13 0.117(3) 0.065(3) 0.058(3) -0.022(2) -0.020(2) 0.023(2)
C14 0.064(2) 0.056(3) 0.052(3) -0.021(2) 0.0072(18) 0.0011(19)
C15 0.088(3) 0.049(3) 0.060(3) -0.011(2) 0.005(2) 0.005(2)
C16 0.117(3) 0.056(3) 0.048(3) -0.006(2) 0.008(2) 0.001(2)
C17 0.088(3) 0.054(3) 0.045(3) -0.014(2) 0.015(2) 0.001(2)
C18 0.0422(17) 0.047(2) 0.033(2) -0.0150(19) 0.0000(15) -0.0068(15)
C19 0.0386(16) 0.053(2) 0.034(2) -0.0182(19) 0.0026(15) -0.0089(15)
C20 0.058(2) 0.052(2) 0.040(2) -0.0155(19) 0.0026(17) 0.0012(17)
C21 0.0541(19) 0.048(2) 0.045(2) -0.0113(19) -0.0008(17) 0.0009(16)
C22 0.109(3) 0.059(3) 0.061(3) -0.014(2) 0.005(2) 0.013(2)
C23 0.118(3) 0.059(3) 0.073(3) -0.004(3) -0.005(3) 0.007(3)
C24 0.087(3) 0.063(3) 0.091(4) -0.030(3) -0.016(3) 0.014(2)
C25 0.099(3) 0.087(3) 0.071(3) -0.039(3) -0.004(3) 0.030(3)
C26 0.087(3) 0.059(3) 0.053(3) -0.016(2) 0.003(2) 0.017(2)
N1 0.0461(15) 0.0461(18) 0.0377(18) -0.0168(14) 0.0061(13) -0.0026(13)
N2 0.0455(14) 0.0446(18) 0.0390(19) -0.0178(15) 0.0032(13) -0.0038(12)
N3 0.0510(15) 0.0493(19) 0.045(2) -0.0215(16) 0.0049(14) 0.0023(14)
N4 0.0560(16) 0.0580(19) 0.0352(18) -0.0151(15) 0.0059(13) 0.0060(13)
N5 0.0522(16) 0.062(2) 0.043(2) -0.0237(16) 0.0101(14) -0.0084(14)
N6 0.0539(17) 0.0371(16) 0.0314(18) -0.0134(14) -0.0057(14) -0.0029(14)
N7 0.0565(18) 0.069(2) 0.064(2) -0.0287(18) 0.0225(16) -0.0101(15)
N8 0.0505(16) 0.061(2) 0.0335(18) -0.0159(16) 0.0055(13) -0.0084(14)
N9 0.0494(17) 0.047(2) 0.045(2) -0.0227(18) -0.0004(15) 0.0001(14)
N10 0.080(2) 0.072(2) 0.056(2) -0.021(2) 0.0235(18) -0.0180(17)
N11 0.0513(16) 0.060(2) 0.0312(17) -0.0134(16) 0.0059(13) -0.0082(14)
N12 0.0524(18) 0.047(2) 0.044(2) -0.0173(18) -0.0064(16) -0.0042(15)
N13 0.074(2) 0.090(3) 0.053(2) -0.018(2) 0.0221(17) -0.0246(18)
N14 0.0494(16) 0.065(2) 0.0409(19) -0.0221(16) 0.0129(14) -0.0093(14)
N15 0.0486(17) 0.0385(17) 0.039(2) -0.0181(15) -0.0048(14) 0.0015(14)
N16 0.0527(17) 0.067(2) 0.058(2) -0.0284(18) 0.0190(15) -0.0062(15)
N17 0.0457(14) 0.0441(18) 0.0438(19) -0.0165(15) 0.0019(13) 0.0019(13)
N18 0.0462(14) 0.0432(18) 0.0341(18) -0.0127(14) 0.0033(12) 0.0012(12)
N19 0.0531(16) 0.0454(18) 0.0405(19) -0.0131(15) 0.0045(14) 0.0037(13)
N20 0.0685(17) 0.0535(19) 0.0336(18) -0.0174(15) 0.0040(13) 0.0040(14)

loop_
_atom_type_symbol
_atom_type_description
_atom_type_scat_dispersion_real
_atom_type_scat_dispersion_imag
_atom_type_scat_source
C C 0.0033 0.0016 'International Tables Vol C Tables 4.2.6.8 and 6.1.1.4'
H H 0.0000 0.0000 'International Tables Vol C Tables 4.2.6.8 and 6.1.1.4'
N N 0.0061 0.0033 'International Tables Vol C Tables 4.2.6.8 and 6.1.1.4'
Mn Mn 0.3368 0.7283 'International Tables Vol C Tables 4.2.6.8 and 6.1.1.4'

loop_
_geom_angle_atom_site_label_1
_geom_angle_atom_site_label_2
_geom_angle_atom_site_label_3
_geom_angle
_geom_angle_site_symmetry_1
_geom_angle_site_symmetry_3
N11 Mn1 N14 94.91(10) . .
N11 Mn1 N8 79.40(9) . .
N14 Mn1 N8 174.08(10) . .
N11 Mn1 N7 89.76(11) . 1_455
N14 Mn1 N7 90.31(10) . 1_455
N8 Mn1 N7 91.27(10) . 1_455
N11 Mn1 N18 112.37(10) . .
N14 Mn1 N18 88.37(9) . .
N8 Mn1 N18 92.30(9) . .
N7 Mn1 N18 157.86(10) 1_455 .
N11 Mn1 N17 167.74(9) . .
N14 Mn1 N17 96.66(9) . .
N8 Mn1 N17 89.14(10) . .
N7 Mn1 N17 86.11(10) 1_455 .
N18 Mn1 N17 72.11(9) . .
N8 Mn2 N5 93.32(10) . .
N8 Mn2 N16 91.35(11) . 1_655
N5 Mn2 N16 89.99(10) . 1_655
N8 Mn2 N2 110.92(10) . .
N5 Mn2 N2 89.77(9) . .
N16 Mn2 N2 157.70(10) 1_655 .
N8 Mn2 N11 78.89(9) . .
N5 Mn2 N11 172.05(10) . .
N16 Mn2 N11 91.72(10) 1_655 .
N2 Mn2 N11 91.58(9) . .
N8 Mn2 N1 166.58(9) . .
N5 Mn2 N1 99.76(9) . .
N16 Mn2 N1 85.66(10) 1_655 .
N2 Mn2 N1 72.42(9) . .
N11 Mn2 N1 88.11(9) . .
N17 C1 C2 123.9(3) . .
C3 C2 C1 118.1(3) . .
C2 C3 C4 119.2(4) . .
C5 C4 C3 119.1(3) . .
N17 C5 C4 122.2(3) . .
N17 C5 C6 114.6(3) . .
C4 C5 C6 123.1(3) . .
N18 C6 N20 124.7(3) . .
N18 C6 C5 117.4(3) . .
N20 C6 C5 117.9(3) . .
N19 C7 C8 121.3(3) . .
C13 C8 C9 118.4(3) . .
C13 C8 C7 120.2(3) . .
C9 C8 C7 121.5(3) . .
C10 C9 C8 120.4(3) . .
C11 C10 C9 120.8(4) . .
C10 C11 C12 119.8(4) . .
C11 C12 C13 119.9(4) . .
C8 C13 C12 120.6(4) . .
N1 C14 C15 123.5(3) . .
C16 C15 C14 118.6(4) . .
C15 C16 C17 118.9(4) . .
C18 C17 C16 118.9(3) . .
N1 C18 C17 122.3(3) . .
N1 C18 C19 115.6(3) . .
C17 C18 C19 122.1(3) . .
N2 C19 N4 123.7(3) . .
N2 C19 C18 117.4(3) . .
N4 C19 C18 118.9(3) . .
N3 C20 C21 120.2(3) . .
C26 C21 C22 118.8(3) . .
C26 C21 C20 121.5(3) . .
C22 C21 C20 119.6(3) . .
C21 C22 C23 120.4(4) . .
C24 C23 C22 120.1(4) . .
C25 C24 C23 119.2(4) . .
C24 C25 C26 121.9(4) . .
C21 C26 C25 119.6(4) . .
C14 N1 C18 117.9(3) . .
C14 N1 Mn2 125.4(2) . .
C18 N1 Mn2 116.5(2) . .
C19 N2 N3 110.8(3) . .
C19 N2 Mn2 117.7(2) . .
N3 N2 Mn2 131.2(2) . .
C20 N3 N2 115.5(3) . .
N6 N5 Mn2 123.5(2) . .
N7 N6 N5 177.5(3) . .
N6 N7 Mn1 138.7(2) . 1_655
N9 N8 Mn2 129.0(2) . .
N9 N8 Mn1 118.7(2) . .
Mn2 N8 Mn1 101.12(12) . .
N10 N9 N8 178.4(3) . .
N12 N11 Mn1 125.9(2) . .
N12 N11 Mn2 116.5(2) . .
Mn1 N11 Mn2 100.56(11) . .
N13 N12 N11 177.9(3) . .
N15 N14 Mn1 121.6(2) . .
N16 N15 N14 177.3(3) . .
N15 N16 Mn2 137.0(2) . 1_455
C1 N17 C5 117.5(3) . .
C1 N17 Mn1 124.9(2) . .
C5 N17 Mn1 117.3(2) . .
C6 N18 N19 110.8(3) . .
C6 N18 Mn1 117.5(2) . .
N19 N18 Mn1 130.23(19) . .
C7 N19 N18 115.2(3) . .

loop_
_geom_bond_atom_site_label_1
_geom_bond_atom_site_label_2
_geom_bond_distance
_geom_bond_site_symmetry_2
Mn1 N11 2.199(3) .
Mn1 N14 2.233(3) .
Mn1 N8 2.240(3) .
Mn1 N7 2.246(3) 1_455
Mn1 N18 2.259(2) .
Mn1 N17 2.261(3) .
Mn2 N8 2.203(3) .
Mn2 N5 2.226(3) .
Mn2 N16 2.237(3) 1_655
Mn2 N2 2.243(2) .
Mn2 N11 2.261(3) .
Mn2 N1 2.273(3) .
C1 N17 1.326(4) .
C1 C2 1.375(5) .
C2 C3 1.365(5) .
C3 C4 1.383(4) .
C4 C5 1.367(4) .
C5 N17 1.346(4) .
C5 C6 1.489(4) .
C6 N18 1.301(4) .
C6 N20 1.323(4) .
C7 N19 1.259(4) .
C7 C8 1.470(4) .
C8 C13 1.376(4) .
C8 C9 1.391(4) .
C9 C10 1.377(4) .
C10 C11 1.353(5) .
C11 C12 1.378(5) .
C12 C13 1.388(4) .
C14 N1 1.332(4) .
C14 C15 1.370(4) .
C15 C16 1.362(5) .
C16 C17 1.393(4) .
C17 C18 1.371(4) .
C18 N1 1.334(4) .
C18 C19 1.485(4) .
C19 N2 1.308(4) .
C19 N4 1.337(4) .
C20 N3 1.255(4) .
C20 C21 1.469(4) .
C21 C26 1.378(4) .
C21 C22 1.379(4) .
C22 C23 1.395(4) .
C23 C24 1.366(5) .
C24 C25 1.352(5) .
C25 C26 1.383(5) .
N2 N3 1.414(3) .
N5 N6 1.183(3) .
N6 N7 1.164(3) .
N7 Mn1 2.246(3) 1_655
N8 N9 1.205(4) .
N9 N10 1.150(4) .
N11 N12 1.211(3) .
N12 N13 1.154(4) .
N14 N15 1.184(3) .
N15 N16 1.165(3) .
N16 Mn2 2.237(3) 1_455
N18 N19 1.404(3) .
